data_4065019
loop_
_publ_author_name
'Albahily, Khalid'
'Gambarotta, Sandro'
'Duchateau, Robbert'

_publ_section_title
;
 Ethylene Oligomerization Promoted by a Silylated-SNS Chromium System
;
_journal_issue 17
_journal_name_full Organometallics
_journal_page_first 4655
_journal_paper_doi 10.1021/om200505a
_journal_volume 30
_journal_year 2011
_chemical_formula_sum 'C46 H106 Al4 Cl8 Cr2 N2 S4 Si4'
_chemical_formula_weight 1423.45
_chemical_name_systematic
;

 ?

;
_space_group_IT_number 14
_symmetry_cell_setting monoclinic
_symmetry_space_group_name_Hall '-P 2yn'
_symmetry_space_group_name_H-M 'P 1 21/n 1'
_atom_sites_solution_hydrogens geom
_atom_sites_solution_primary direct
_atom_sites_solution_secondary difmap
_audit_creation_method SHELXL-97
_cell_angle_alpha 90.00
_cell_angle_beta 92.071(5)
_cell_angle_gamma 90.00
_cell_formula_units_Z 2
_cell_length_a 12.877(4)
_cell_length_b 15.896(4)
_cell_length_c 19.071(5)
_cell_measurement_reflns_used 8398
_cell_measurement_temperature 200(2)
_cell_measurement_theta_max 24.86
_cell_measurement_theta_min 2.27
_cell_volume 3901.1(19)
_computing_cell_refinement 'SMART, Bruker (2000)'
_computing_data_collection 'SMART, Bruker (2000)'
_computing_data_reduction 'XPREP, Bruker (2000)'
_computing_molecular_graphics 'SHELXTL, Bruker (2000)'
_computing_publication_material 'SHELXTL, Bruker (2000)'
_computing_structure_refinement 'SHELXL-97 (Sheldrick, 1997)'
_computing_structure_solution 'SHELXS-97 (Sheldrick, 1990)'
_diffrn_ambient_temperature 200(2)
_diffrn_measured_fraction_theta_full 0.876
_diffrn_measured_fraction_theta_max 0.876
_diffrn_measurement_device_type 'CCD area detector'
_diffrn_measurement_method 'phi and omega scans'
_diffrn_radiation_monochromator graphite
_diffrn_radiation_source 'fine-focus sealed tube'
_diffrn_radiation_type MoK\a
_diffrn_radiation_wavelength 0.71073
_diffrn_reflns_av_R_equivalents 0.0829
_diffrn_reflns_av_sigmaI/netI 0.0724
_diffrn_reflns_limit_h_max 13
_diffrn_reflns_limit_h_min -13
_diffrn_reflns_limit_k_max 16
_diffrn_reflns_limit_k_min -16
_diffrn_reflns_limit_l_max 18
_diffrn_reflns_limit_l_min -18
_diffrn_reflns_number 14130
_diffrn_reflns_theta_full 21.26
_diffrn_reflns_theta_max 21.26
_diffrn_reflns_theta_min 1.67
_diffrn_standards_decay_% <1
_exptl_absorpt_coefficient_mu 0.795
_exptl_absorpt_correction_T_max 0.9177
_exptl_absorpt_correction_T_min 0.8383
_exptl_absorpt_correction_type multi-scan
_exptl_absorpt_process_details 'SADABS, Bruker (2000)'
_exptl_crystal_colour blue
_exptl_crystal_density_diffrn 1.212
_exptl_crystal_density_meas ?
_exptl_crystal_density_method 'not measured'
_exptl_crystal_description block
_exptl_crystal_F_000 1504
_exptl_crystal_size_max 0.23
_exptl_crystal_size_mid 0.12
_exptl_crystal_size_min 0.11
_refine_diff_density_max 0.600
_refine_diff_density_min -1.260
_refine_diff_density_rms 0.105
_refine_ls_extinction_method none
_refine_ls_goodness_of_fit_ref 1.061
_refine_ls_hydrogen_treatment constr
_refine_ls_matrix_type full
_refine_ls_number_parameters 316
_refine_ls_number_reflns 3793
_refine_ls_number_restraints 0
_refine_ls_restrained_S_all 1.061
_refine_ls_R_factor_all 0.1460
_refine_ls_R_factor_gt 0.0863
_refine_ls_shift/su_max 0.001
_refine_ls_shift/su_mean 0.001
_refine_ls_structure_factor_coef Fsqd
_refine_ls_weighting_details 'calc w=1/[\s^2^(Fo^2^)+(0.1001P)^2^+30.6349P] where P=(Fo^2^+2Fc^2^)/3'
_refine_ls_weighting_scheme calc
_refine_ls_wR_factor_gt 0.2052
_refine_ls_wR_factor_ref 0.2630
_reflns_number_gt 2306
_reflns_number_total 3793
_reflns_threshold_expression >2sigma(I)
_cod_data_source_file om200505a_si_001.cif
_cod_data_source_block sg3929
_cod_depositor_comments
;
The following automatic conversions were performed:

'_symmetry_cell_setting' value 'Monoclinic' changed to 'monoclinic'
according to /home/saulius/struct/CIF-dictionaries/cif_core.dic
dictionary named 'cif_core.dic' version 2.4.1 from 2010-06-29.

Automatic conversion script
Id: cif_fix_values 1715 2011-07-08 13:25:40Z adriana 

The following automatic conversions were performed:

'_exptl_crystal_density_meas' value 'n/a' was changed to '?' - the
value is perceived as not measured.

Automatic conversion script
Id: cif_fix_values 3008 2015-01-20 13:52:24Z robertas 
;
_cod_original_cell_volume 3901.4(19)
_cod_original_sg_symbol_H-M P2(1)/n
_cod_database_code 4065019

loop_
_symmetry_equiv_pos_as_xyz
'x, y, z'
'-x+1/2, y+1/2, -z+1/2'
'-x, -y, -z'
'x-1/2, -y-1/2, z-1/2'

loop_
_atom_site_label
_atom_site_type_symbol
_atom_site_fract_x
_atom_site_fract_y
_atom_site_fract_z
_atom_site_U_iso_or_equiv
_atom_site_adp_type
_atom_site_occupancy
_atom_site_symmetry_multiplicity
_atom_site_calc_flag
_atom_site_refinement_flags
Cr1 Cr 0.40408(14) 0.01033(11) 0.06342(13) 0.0639(7) Uani 1 1 d .
N1 N 0.3634(6) 0.0304(5) 0.1692(5) 0.047(2) Uani 1 1 d .
S1 S 0.3917(2) 0.16371(18) 0.0422(2) 0.0703(11) Uani 1 1 d .
S2 S 0.4157(2) -0.14168(18) 0.0908(2) 0.0645(10) Uani 1 1 d .
Si1 Si 0.3954(2) 0.1385(2) 0.1976(2) 0.0636(11) Uani 1 1 d .
Si2 Si 0.4026(3) -0.0535(2) 0.2284(2) 0.0710(12) Uani 1 1 d .
Cl1 Cl 0.6096(2) 0.01703(18) 0.0576(2) 0.0672(10) Uani 1 1 d .
C1 C 0.3456(8) 0.2046(7) 0.1219(6) 0.057(3) Uani 1 1 d .
H1A H 0.2687 0.2045 0.1202 0.069 Uiso 1 1 calc R
H1B H 0.3696 0.2634 0.1283 0.069 Uiso 1 1 calc R
C2 C 0.3636(9) -0.1490(7) 0.1768(6) 0.054(3) Uani 1 1 d .
H2A H 0.2869 -0.1529 0.1729 0.064 Uiso 1 1 calc R
H2B H 0.3905 -0.2001 0.2008 0.064 Uiso 1 1 calc R
C3 C 0.2949(9) 0.1923(7) -0.0268(7) 0.064(3) Uani 1 1 d .
H3A H 0.3217 0.1733 -0.0728 0.077 Uiso 1 1 calc R
C4 C 0.2847(10) 0.2878(8) -0.0293(9) 0.086(5) Uani 1 1 d .
H4A H 0.2609 0.3087 0.0163 0.103 Uiso 1 1 calc R
H4B H 0.3534 0.3132 -0.0376 0.103 Uiso 1 1 calc R
C5 C 0.2066(14) 0.3143(12) -0.0883(11) 0.125(7) Uani 1 1 d .
H5A H 0.1983 0.3762 -0.0877 0.150 Uiso 1 1 calc R
H5B H 0.2340 0.2982 -0.1342 0.150 Uiso 1 1 calc R
C6 C 0.1019(12) 0.2732(9) -0.0797(9) 0.099(5) Uani 1 1 d .
H6A H 0.0547 0.2889 -0.1196 0.118 Uiso 1 1 calc R
H6B H 0.0711 0.2939 -0.0361 0.118 Uiso 1 1 calc R
C7 C 0.1124(11) 0.1789(9) -0.0764(8) 0.087(5) Uani 1 1 d .
H7A H 0.0435 0.1537 -0.0683 0.104 Uiso 1 1 calc R
H7B H 0.1361 0.1579 -0.1220 0.104 Uiso 1 1 calc R
C8 C 0.1898(9) 0.1507(8) -0.0177(8) 0.077(4) Uani 1 1 d .
H8A H 0.1977 0.0887 -0.0190 0.093 Uiso 1 1 calc R
H8B H 0.1628 0.1662 0.0285 0.093 Uiso 1 1 calc R
C9 C 0.3281(9) 0.1655(8) 0.2792(6) 0.062(3) Uani 1 1 d .
H9A H 0.3462 0.2231 0.2934 0.093 Uiso 1 1 calc R
H9B H 0.3499 0.1264 0.3166 0.093 Uiso 1 1 calc R
H9C H 0.2528 0.1614 0.2706 0.093 Uiso 1 1 calc R
C10 C 0.5359(9) 0.1524(7) 0.2096(8) 0.077(4) Uani 1 1 d .
H10A H 0.5697 0.1376 0.1661 0.116 Uiso 1 1 calc R
H10B H 0.5621 0.1157 0.2476 0.116 Uiso 1 1 calc R
H10C H 0.5512 0.2111 0.2216 0.116 Uiso 1 1 calc R
C11 C 0.2427(8) 0.0274(7) 0.1603(7) 0.062(4) Uani 1 1 d .
H11A H 0.2119 0.0357 0.2061 0.094 Uiso 1 1 calc R
H11B H 0.2213 -0.0274 0.1412 0.094 Uiso 1 1 calc R
H11C H 0.2190 0.0720 0.1281 0.094 Uiso 1 1 calc R
C12 C 0.3325(10) -0.0510(7) 0.3120(6) 0.064(3) Uani 1 1 d .
H12A H 0.3531 -0.0007 0.3388 0.096 Uiso 1 1 calc R
H12B H 0.3500 -0.1014 0.3396 0.096 Uiso 1 1 calc R
H12C H 0.2574 -0.0496 0.3017 0.096 Uiso 1 1 calc R
C13 C 0.5446(10) -0.0560(8) 0.2437(8) 0.080(4) Uani 1 1 d .
H13A H 0.5786 -0.0571 0.1985 0.121 Uiso 1 1 calc R
H13B H 0.5640 -0.1064 0.2707 0.121 Uiso 1 1 calc R
H13C H 0.5668 -0.0058 0.2700 0.121 Uiso 1 1 calc R
C14 C 0.3345(9) -0.2065(8) 0.0320(8) 0.071(4) Uani 1 1 d .
H14A H 0.3595 -0.1976 -0.0164 0.085 Uiso 1 1 calc R
C15 C 0.2210(9) -0.1844(8) 0.0302(8) 0.078(4) Uani 1 1 d .
H15A H 0.2121 -0.1253 0.0147 0.093 Uiso 1 1 calc R
H15B H 0.1942 -0.1893 0.0780 0.093 Uiso 1 1 calc R
C16 C 0.1592(11) -0.2414(9) -0.0190(9) 0.095(5) Uani 1 1 d .
H16A H 0.0845 -0.2277 -0.0163 0.114 Uiso 1 1 calc R
H16B H 0.1799 -0.2307 -0.0677 0.114 Uiso 1 1 calc R
C17 C 0.1750(12) -0.3336(9) -0.0023(10) 0.101(6) Uani 1 1 d .
H17A H 0.1453 -0.3462 0.0438 0.121 Uiso 1 1 calc R
H17B H 0.1373 -0.3680 -0.0382 0.121 Uiso 1 1 calc R
C18 C 0.2884(12) -0.3575(9) -0.0001(10) 0.097(5) Uani 1 1 d .
H18A H 0.3155 -0.3529 -0.0479 0.116 Uiso 1 1 calc R
H18B H 0.2958 -0.4168 0.0152 0.116 Uiso 1 1 calc R
C19 C 0.3526(10) -0.3009(7) 0.0501(7) 0.068(4) Uani 1 1 d .
H19A H 0.4272 -0.3145 0.0466 0.081 Uiso 1 1 calc R
H19B H 0.3326 -0.3117 0.0989 0.081 Uiso 1 1 calc R
Al1 Al 0.9476(3) 0.1416(2) 0.1864(3) 0.0729(13) Uani 1 1 d .
Al2 Al 0.9756(3) -0.0476(3) 0.3137(3) 0.0846(15) Uani 1 1 d .
Cl2 Cl 1.0643(2) 0.2338(2) 0.1578(2) 0.0809(12) Uani 1 1 d .
Cl3 Cl 1.0327(3) 0.0872(2) 0.2864(2) 0.0820(12) Uani 1 1 d .
Cl4 Cl 1.0586(3) -0.1233(2) 0.2388(2) 0.0938(14) Uani 1 1 d .
C20 C 0.8255(10) 0.1979(10) 0.2242(10) 0.105(6) Uani 1 1 d .
H20A H 0.7840 0.2233 0.1857 0.158 Uiso 1 1 calc R
H20B H 0.8484 0.2418 0.2574 0.158 Uiso 1 1 calc R
H20C H 0.7832 0.1565 0.2485 0.158 Uiso 1 1 calc R
C21 C 0.9390(13) 0.0529(9) 0.1167(9) 0.107(6) Uani 1 1 d .
H21A H 0.9037 0.0742 0.0739 0.160 Uiso 1 1 calc R
H21B H 0.8997 0.0054 0.1350 0.160 Uiso 1 1 calc R
H21C H 1.0092 0.0342 0.1059 0.160 Uiso 1 1 calc R
C22 C 0.8258(11) -0.0484(10) 0.2952(10) 0.109(6) Uani 1 1 d .
H22A H 0.7980 -0.1040 0.3064 0.163 Uiso 1 1 calc R
H22B H 0.8108 -0.0359 0.2456 0.163 Uiso 1 1 calc R
H22C H 0.7933 -0.0058 0.3243 0.163 Uiso 1 1 calc R
C23 C 1.0349(13) -0.0644(11) 0.4077(10) 0.119(6) Uani 1 1 d .
H23A H 1.0152 -0.1201 0.4248 0.178 Uiso 1 1 calc R
H23B H 1.0085 -0.0211 0.4390 0.178 Uiso 1 1 calc R
H23C H 1.1107 -0.0604 0.4068 0.178 Uiso 1 1 calc R

loop_
_atom_site_aniso_label
_atom_site_aniso_U_11
_atom_site_aniso_U_22
_atom_site_aniso_U_33
_atom_site_aniso_U_23
_atom_site_aniso_U_13
_atom_site_aniso_U_12
Cr1 0.0385(11) 0.0432(11) 0.110(2) 0.0044(11) 0.0024(11) 0.0031(8)
N1 0.035(5) 0.051(5) 0.055(6) 0.010(5) 0.015(4) -0.008(4)
S1 0.0445(18) 0.0486(18) 0.118(3) 0.0026(19) 0.0007(19) 0.0046(14)
S2 0.0442(17) 0.0455(17) 0.104(3) -0.0011(17) 0.0016(17) 0.0044(13)
Si1 0.0425(19) 0.0477(19) 0.100(3) -0.0039(19) -0.0038(19) -0.0025(15)
Si2 0.048(2) 0.052(2) 0.112(4) 0.004(2) -0.009(2) 0.0038(16)
Cl1 0.0417(16) 0.0517(17) 0.109(3) 0.0003(17) 0.0086(16) 0.0047(13)
C1 0.030(6) 0.061(7) 0.083(10) -0.037(7) 0.014(6) 0.007(5)
C2 0.065(8) 0.058(7) 0.039(7) 0.017(6) 0.024(6) 0.012(6)
C3 0.060(8) 0.063(8) 0.071(10) -0.002(7) 0.015(7) 0.010(6)
C4 0.074(9) 0.071(9) 0.114(13) 0.043(9) 0.004(9) 0.001(7)
C5 0.102(14) 0.126(15) 0.145(19) 0.053(13) -0.004(12) 0.036(12)
C6 0.091(12) 0.095(12) 0.109(14) 0.016(10) -0.005(10) 0.043(9)
C7 0.075(10) 0.103(12) 0.083(12) -0.005(9) -0.007(8) 0.029(8)
C8 0.057(8) 0.054(8) 0.119(13) -0.001(8) -0.013(8) 0.000(6)
C9 0.056(7) 0.068(8) 0.063(9) -0.014(6) 0.025(6) -0.010(6)
C10 0.046(7) 0.057(8) 0.130(14) -0.019(8) 0.012(8) -0.003(6)
C11 0.032(6) 0.054(7) 0.101(11) -0.002(7) -0.005(6) 0.004(5)
C12 0.080(9) 0.061(8) 0.052(8) -0.006(6) 0.032(6) 0.008(6)
C13 0.066(9) 0.069(9) 0.106(13) 0.015(8) 0.002(8) 0.013(7)
C14 0.051(8) 0.063(8) 0.097(11) 0.003(7) -0.002(7) 0.000(6)
C15 0.061(9) 0.066(8) 0.105(12) 0.006(8) -0.013(8) -0.003(7)
C16 0.080(10) 0.086(11) 0.117(15) 0.000(9) -0.016(10) -0.006(8)
C17 0.102(13) 0.073(10) 0.125(16) 0.009(9) -0.033(11) -0.023(9)
C18 0.089(11) 0.067(9) 0.132(16) -0.011(9) -0.015(10) -0.003(8)
C19 0.074(9) 0.056(7) 0.074(10) 0.004(7) 0.017(7) 0.004(7)
Al1 0.046(2) 0.060(2) 0.111(4) 0.000(2) -0.009(2) -0.0030(17)
Al2 0.054(2) 0.073(3) 0.127(4) 0.018(3) 0.000(3) -0.010(2)
Cl2 0.056(2) 0.0589(19) 0.127(3) -0.007(2) 0.003(2) -0.0093(15)
Cl3 0.063(2) 0.070(2) 0.112(3) -0.004(2) -0.011(2) -0.0079(16)
Cl4 0.089(3) 0.062(2) 0.130(4) 0.003(2) -0.010(2) -0.0057(18)
C20 0.061(9) 0.112(12) 0.145(17) 0.009(11) 0.026(10) 0.011(8)
C21 0.111(13) 0.079(10) 0.127(16) 0.002(10) -0.047(12) -0.010(9)
C22 0.067(10) 0.109(12) 0.149(17) 0.024(11) -0.006(10) -0.014(9)
C23 0.097(12) 0.116(14) 0.143(18) 0.003(12) -0.012(12) 0.012(10)

loop_
_atom_type_symbol
_atom_type_description
_atom_type_scat_dispersion_real
_atom_type_scat_dispersion_imag
_atom_type_scat_source
C C 0.0033 0.0016 'International Tables Vol C Tables 4.2.6.8 and 6.1.1.4'
H H 0.0000 0.0000 'International Tables Vol C Tables 4.2.6.8 and 6.1.1.4'
N N 0.0061 0.0033 'International Tables Vol C Tables 4.2.6.8 and 6.1.1.4'
Al Al 0.0645 0.0514 'International Tables Vol C Tables 4.2.6.8 and 6.1.1.4'
Si Si 0.0817 0.0704 'International Tables Vol C Tables 4.2.6.8 and 6.1.1.4'
S S 0.1246 0.1234 'International Tables Vol C Tables 4.2.6.8 and 6.1.1.4'
Cl Cl 0.1484 0.1585 'International Tables Vol C Tables 4.2.6.8 and 6.1.1.4'
Cr Cr 0.3209 0.6236 'International Tables Vol C Tables 4.2.6.8 and 6.1.1.4'

loop_
_geom_angle_atom_site_label_1
_geom_angle_atom_site_label_2
_geom_angle_atom_site_label_3
_geom_angle
_geom_angle_site_symmetry_1
_geom_angle_site_symmetry_3
N1 Cr1 Cl1 161.4(2) . 3_655
N1 Cr1 S2 87.8(2) . .
Cl1 Cr1 S2 91.62(13) 3_655 .
N1 Cr1 S1 89.5(2) . .
Cl1 Cr1 S1 91.13(14) 3_655 .
S2 Cr1 S1 177.21(17) . .
N1 Cr1 Cl1 108.3(2) . .
Cl1 Cr1 Cl1 90.31(12) 3_655 .
S2 Cr1 Cl1 89.73(10) . .
S1 Cr1 Cl1 90.67(11) . .
C11 N1 Si2 107.5(6) . .
C11 N1 Si1 105.8(6) . .
Si2 N1 Si1 116.7(5) . .
C11 N1 Cr1 99.9(7) . .
Si2 N1 Cr1 114.1(5) . .
Si1 N1 Cr1 111.0(4) . .
C1 S1 C3 106.5(5) . .
C1 S1 Cr1 104.0(4) . .
C3 S1 Cr1 113.5(4) . .
C14 S2 C2 107.4(6) . .
C14 S2 Cr1 113.1(4) . .
C2 S2 Cr1 103.5(4) . .
C10 Si1 C1 109.7(6) . .
C10 Si1 N1 111.0(5) . .
C1 Si1 N1 103.2(5) . .
C10 Si1 C9 110.9(6) . .
C1 Si1 C9 111.0(5) . .
N1 Si1 C9 110.8(5) . .
C13 Si2 N1 111.6(5) . .
C13 Si2 C2 108.2(6) . .
N1 Si2 C2 101.9(5) . .
C13 Si2 C12 112.0(7) . .
N1 Si2 C12 112.7(5) . .
C2 Si2 C12 109.9(5) . .
Cr1 Cl1 Cr1 89.69(12) 3_655 .
S1 C1 Si1 109.7(5) . .
Si2 C2 S2 109.1(6) . .
C4 C3 C8 111.1(10) . .
C4 C3 S1 108.9(9) . .
C8 C3 S1 113.2(9) . .
C5 C4 C3 110.3(13) . .
C6 C5 C4 111.3(14) . .
C5 C6 C7 110.8(12) . .
C8 C7 C6 112.0(12) . .
C7 C8 C3 110.2(12) . .
C15 C14 C19 111.6(10) . .
C15 C14 S2 114.7(9) . .
C19 C14 S2 109.3(8) . .
C14 C15 C16 111.4(12) . .
C17 C16 C15 112.7(12) . .
C18 C17 C16 111.9(13) . .
C17 C18 C19 111.6(12) . .
C18 C19 C14 110.8(11) . .
C21 Al1 C20 123.7(7) . .
C21 Al1 Cl2 109.9(6) . .
C20 Al1 Cl2 110.7(5) . .
C21 Al1 Cl3 107.7(5) . .
C20 Al1 Cl3 103.1(6) . .
Cl2 Al1 Cl3 98.40(19) . .
C23 Al2 C22 121.3(8) . .
C23 Al2 Cl4 110.2(6) . .
C22 Al2 Cl4 112.6(6) . .
C23 Al2 Cl3 102.5(6) . .
C22 Al2 Cl3 106.5(5) . .
Cl4 Al2 Cl3 101.2(2) . .
Al1 Cl3 Al2 112.41(19) . .

loop_
_geom_bond_atom_site_label_1
_geom_bond_atom_site_label_2
_geom_bond_distance
_geom_bond_site_symmetry_2
Cr1 N1 2.127(9) .
Cr1 Cl1 2.349(4) 3_655
Cr1 S2 2.475(3) .
Cr1 S1 2.476(3) .
Cr1 Cl1 2.655(3) .
N1 C11 1.558(13) .
N1 Si2 1.808(9) .
N1 Si1 1.845(9) .
S1 C1 1.775(11) .
S1 C3 1.838(12) .
S2 C14 1.824(12) .
S2 C2 1.798(11) .
Si1 C10 1.829(11) .
Si1 C1 1.879(13) .
Si1 C9 1.858(12) .
Si2 C13 1.842(12) .
Si2 C2 1.867(12) .
Si2 C12 1.860(12) .
Cl1 Cr1 2.349(4) 3_655
C3 C4 1.525(17) .
C3 C8 1.523(17) .
C4 C5 1.540(19) .
C5 C6 1.51(2) .
C6 C7 1.51(2) .
C7 C8 1.538(17) .
C14 C15 1.502(16) .
C14 C19 1.555(16) .
C15 C16 1.510(18) .
C16 C17 1.513(18) .
C17 C18 1.51(2) .
C18 C19 1.534(18) .
Al1 C21 1.939(16) .
Al1 C20 1.969(15) .
Al1 Cl2 2.182(5) .
Al1 Cl3 2.331(6) .
Al2 C23 1.941(17) .
Al2 C22 1.948(14) .
Al2 Cl4 2.177(7) .
Al2 Cl3 2.331(5) .

loop_
_geom_torsion_atom_site_label_1
_geom_torsion_atom_site_label_2
_geom_torsion_atom_site_label_3
_geom_torsion_atom_site_label_4
_geom_torsion
_geom_torsion_site_symmetry_1
_geom_torsion_site_symmetry_4
Cl1 Cr1 N1 C11 -4.6(11) 3_655 .
S2 Cr1 N1 C11 -93.1(5) . .
S1 Cr1 N1 C11 87.4(5) . .
Cl1 Cr1 N1 C11 178.0(5) . .
Cl1 Cr1 N1 Si2 109.8(7) 3_655 .
S2 Cr1 N1 Si2 21.3(4) . .
S1 Cr1 N1 Si2 -158.2(4) . .
Cl1 Cr1 N1 Si2 -67.7(4) . .
Cl1 Cr1 N1 Si1 -115.8(7) 3_655 .
S2 Cr1 N1 Si1 155.7(4) . .
S1 Cr1 N1 Si1 -23.8(4) . .
Cl1 Cr1 N1 Si1 66.7(4) . .
N1 Cr1 S1 C1 -5.0(4) . .
Cl1 Cr1 S1 C1 156.4(4) 3_655 .
S2 Cr1 S1 C1 -15(3) . .
Cl1 Cr1 S1 C1 -113.3(4) . .
N1 Cr1 S1 C3 -120.3(5) . .
Cl1 Cr1 S1 C3 41.1(5) 3_655 .
S2 Cr1 S1 C3 -130(3) . .
Cl1 Cr1 S1 C3 131.4(5) . .
N1 Cr1 S2 C14 125.0(6) . .
Cl1 Cr1 S2 C14 -36.4(5) 3_655 .
S1 Cr1 S2 C14 135(3) . .
Cl1 Cr1 S2 C14 -126.7(5) . .
N1 Cr1 S2 C2 9.1(4) . .
Cl1 Cr1 S2 C2 -152.3(4) 3_655 .
S1 Cr1 S2 C2 19(3) . .
Cl1 Cr1 S2 C2 117.4(4) . .
C11 N1 Si1 C10 -179.5(8) . .
Si2 N1 Si1 C10 61.1(8) . .
Cr1 N1 Si1 C10 -72.1(7) . .
C11 N1 Si1 C1 -62.0(8) . .
Si2 N1 Si1 C1 178.5(5) . .
Cr1 N1 Si1 C1 45.4(5) . .
C11 N1 Si1 C9 56.9(8) . .
Si2 N1 Si1 C9 -62.6(7) . .
Cr1 N1 Si1 C9 164.3(5) . .
C11 N1 Si2 C13 -179.6(8) . .
Si1 N1 Si2 C13 -61.0(8) . .
Cr1 N1 Si2 C13 70.7(7) . .
C11 N1 Si2 C2 65.2(8) . .
Si1 N1 Si2 C2 -176.3(5) . .
Cr1 N1 Si2 C2 -44.6(6) . .
C11 N1 Si2 C12 -52.5(9) . .
Si1 N1 Si2 C12 66.0(7) . .
Cr1 N1 Si2 C12 -162.3(5) . .
N1 Cr1 Cl1 Cr1 179.2(3) . 3_655
Cl1 Cr1 Cl1 Cr1 0.0 3_655 3_655
S2 Cr1 Cl1 Cr1 91.62(13) . 3_655
S1 Cr1 Cl1 Cr1 -91.13(14) . 3_655
C3 S1 C1 Si1 152.0(6) . .
Cr1 S1 C1 Si1 31.8(6) . .
C10 Si1 C1 S1 68.6(7) . .
N1 Si1 C1 S1 -49.8(6) . .
C9 Si1 C1 S1 -168.5(5) . .
C13 Si2 C2 S2 -66.5(8) . .
N1 Si2 C2 S2 51.2(6) . .
C12 Si2 C2 S2 170.9(6) . .
C14 S2 C2 Si2 -155.8(6) . .
Cr1 S2 C2 Si2 -35.9(6) . .
C1 S1 C3 C4 59.5(10) . .
Cr1 S1 C3 C4 173.3(8) . .
C1 S1 C3 C8 -64.7(10) . .
Cr1 S1 C3 C8 49.1(10) . .
C8 C3 C4 C5 -56.5(16) . .
S1 C3 C4 C5 178.2(12) . .
C3 C4 C5 C6 56.3(19) . .
C4 C5 C6 C7 -56(2) . .
C5 C6 C7 C8 56.0(19) . .
C6 C7 C8 C3 -55.9(17) . .
C4 C3 C8 C7 56.0(15) . .
S1 C3 C8 C7 178.9(9) . .
C2 S2 C14 C15 56.1(11) . .
Cr1 S2 C14 C15 -57.5(12) . .
C2 S2 C14 C19 -70.2(10) . .
Cr1 S2 C14 C19 176.2(7) . .
C19 C14 C15 C16 -54.3(17) . .
S2 C14 C15 C16 -179.4(10) . .
C14 C15 C16 C17 54.7(19) . .
C15 C16 C17 C18 -54(2) . .
C16 C17 C18 C19 53.9(19) . .
C17 C18 C19 C14 -53.5(17) . .
C15 C14 C19 C18 54.1(16) . .
S2 C14 C19 C18 -177.9(11) . .
C21 Al1 Cl3 Al2 -43.2(6) . .
C20 Al1 Cl3 Al2 89.1(5) . .
Cl2 Al1 Cl3 Al2 -157.2(2) . .
C23 Al2 Cl3 Al1 -167.6(6) . .
C22 Al2 Cl3 Al1 -39.2(7) . .
Cl4 Al2 Cl3 Al1 78.6(3) . .
